data_7201936
loop_
_publ_author_name
'Wang, Xiu-Jian'
'Gui, Liu-Cheng'
'Ni, Qing-Ling'
'Liao, Yan-Fang'
'Jiang, Xuan-Feng'
'Tang, Ling-Hua'
'Zhang, Zhong'
'Wu, Qiang'

_publ_section_title
;
 \p-Stacking induced complexes with Z-shape motifs featuring a
 complementary approach between electron-rich arene diamines and
 electron-deficient aromatic N-heterocycles
;
_journal_issue 8
_journal_name_full CrystEngComm
_journal_page_first 1003
_journal_paper_doi 10.1039/b800082d
_journal_volume 10
_journal_year 2008
_chemical_formula_moiety 'C46 H38 Cu N4 P2, C4 H10 O, B F4'
_chemical_formula_sum 'C50 H48 B Cu F4 N4 O P2'
_chemical_formula_weight 933.21
_chemical_name_systematic
;
?
;
_space_group_IT_number 14
_symmetry_cell_setting monoclinic
_symmetry_space_group_name_Hall '-P 2ybc'
_symmetry_space_group_name_H-M 'P 1 21/c 1'
_atom_sites_solution_hydrogens geom
_atom_sites_solution_primary direct
_atom_sites_solution_secondary difmap
_audit_creation_method SHELXL-97
_cell_angle_alpha 90.00
_cell_angle_beta 94.4580(10)
_cell_angle_gamma 90.00
_cell_formula_units_Z 4
_cell_length_a 14.2741(2)
_cell_length_b 16.3621(2)
_cell_length_c 19.4747(2)
_cell_measurement_temperature 293(2)
_cell_measurement_theta_max 30.00
_cell_measurement_theta_min 1.35
_cell_volume 4534.64(10)
_computing_cell_refinement
;
CrysAlis RED, Oxford Diffraction Ltd.,
Version 1.171.32.5
;
_computing_data_collection
;
CrysAlis CCD, Oxford Diffraction Ltd.,
Version 1.171.32.5
;
_computing_data_reduction
;
CrysAlis RED, Oxford Diffraction Ltd.,
Version 1.171.32.5
;
_computing_molecular_graphics 'SHELXTL97 (Sheldrick, 1997)'
_computing_publication_material 'SHELXTL97 (Sheldrick, 1997)'
_computing_structure_refinement 'SHELXL-97 (Sheldrick, 1997)'
_computing_structure_solution 'SHELXS-97 (Sheldrick, 1990)'
_diffrn_ambient_temperature 293(2)
_diffrn_detector_area_resol_mean 16.0855
_diffrn_measured_fraction_theta_full 0.953
_diffrn_measured_fraction_theta_max 0.953
_diffrn_measurement_device_type 'Gemini S Untra'
_diffrn_measurement_method '\w scan'
_diffrn_radiation_monochromator graphite
_diffrn_radiation_source 'Enhance (Cu) X-ray Source'
_diffrn_radiation_type 'Cu K\a'
_diffrn_radiation_wavelength 1.5418
_diffrn_reflns_av_R_equivalents 0.0513
_diffrn_reflns_av_sigmaI/netI 0.0818
_diffrn_reflns_limit_h_max 16
_diffrn_reflns_limit_h_min -15
_diffrn_reflns_limit_k_max 18
_diffrn_reflns_limit_k_min -17
_diffrn_reflns_limit_l_max 21
_diffrn_reflns_limit_l_min -21
_diffrn_reflns_number 14903
_diffrn_reflns_theta_full 23.79
_diffrn_reflns_theta_max 23.79
_diffrn_reflns_theta_min 1.43
_exptl_absorpt_coefficient_mu 1.834
_exptl_absorpt_correction_T_max 0.946
_exptl_absorpt_correction_T_min 0.783
_exptl_absorpt_correction_type multi-scan
_exptl_absorpt_process_details
;
CrysAlis RED, Oxford Diffraction Ltd.,
Version 1.171.32.5 (release 08-05-2007 CrysAlis171 .NET)
(compiled May 8 2007,13:10:02)
Empirical absorption correction using spherical harmonics,
implemented in SCALE3 ABSPACK scaling algorithm.
;
_exptl_crystal_colour yellow
_exptl_crystal_density_diffrn 1.367
_exptl_crystal_density_method 'not measured'
_exptl_crystal_description needle
_exptl_crystal_F_000 1936
_exptl_crystal_size_max 0.2
_exptl_crystal_size_mid 0.1
_exptl_crystal_size_min 0.03
_refine_diff_density_max 0.883
_refine_diff_density_min -0.985
_refine_diff_density_rms 0.132
_refine_ls_extinction_method none
_refine_ls_goodness_of_fit_ref 1.086
_refine_ls_hydrogen_treatment constr
_refine_ls_matrix_type full
_refine_ls_number_parameters 577
_refine_ls_number_reflns 6611
_refine_ls_number_restraints 0
_refine_ls_restrained_S_all 1.086
_refine_ls_R_factor_all 0.1092
_refine_ls_R_factor_gt 0.0678
_refine_ls_shift/su_max 0.186
_refine_ls_shift/su_mean 0.027
_refine_ls_structure_factor_coef Fsqd
_refine_ls_weighting_details 'calc w=1/[\s^2^(Fo^2^)+(0.1658P)^2^+0.0000P] where P=(Fo^2^+2Fc^2^)/3'
_refine_ls_weighting_scheme calc
_refine_ls_wR_factor_gt 0.1917
_refine_ls_wR_factor_ref 0.2573
_reflns_number_gt 3999
_reflns_number_total 6611
_reflns_threshold_expression >2\s(I)
_cod_data_source_file b800082d.txt
_cod_data_source_block complex5
_cod_depositor_comments
;
The following automatic conversions were performed:
'_symmetry_cell_setting' value 'MONOCLINIC' changed to 'monoclinic'
according to '/home/saulius/struct/CIF-dictionaries/cif_core.dic'
dictionary named 'cif_core.dic' version 2.4.1 from 2010-06-29.

Automatic conversion script
Id: cif_fix_enum 1527 2010-12-29 10:47:43Z saulius 
;
_cod_original_sg_symbol_H-M 'P 21/c'
_cod_database_code 7201936

loop_
_symmetry_equiv_pos_as_xyz
'x, y, z'
'-x, y+1/2, -z+1/2'
'-x, -y, -z'
'x, -y-1/2, z-1/2'

loop_
_atom_site_label
_atom_site_type_symbol
_atom_site_fract_x
_atom_site_fract_y
_atom_site_fract_z
_atom_site_U_iso_or_equiv
_atom_site_adp_type
_atom_site_occupancy
_atom_site_symmetry_multiplicity
_atom_site_calc_flag
_atom_site_refinement_flags
_atom_site_disorder_assembly
_atom_site_disorder_group
Cu1 Cu 0.68802(7) 0.58195(5) 0.30972(4) 0.0426(3) Uani 1 1 d . . .
P1 P 0.81986(12) 0.61443(9) 0.25690(7) 0.0284(4) Uani 1 1 d . . .
P2 P 0.55615(12) 0.64696(9) 0.27192(7) 0.0273(4) Uani 1 1 d . . .
O1 O 1.1128(4) 0.6028(3) 0.1659(3) 0.0546(14) Uani 1 1 d . . .
N1 N 0.9457(4) 0.5644(3) 0.3554(2) 0.0399(14) Uani 1 1 d . . .
N2 N 0.4497(4) 0.6187(3) 0.3819(2) 0.0335(13) Uani 1 1 d . . .
N3 N 0.7092(4) 0.4567(3) 0.3240(2) 0.0359(13) Uani 1 1 d . . .
N4 N 0.7097(4) 0.5769(3) 0.4151(2) 0.0302(12) Uani 1 1 d . . .
C1 C 0.9676(5) 0.6291(4) 0.5649(3) 0.0364(15) Uani 1 1 d . . .
H1A H 0.9517 0.6816 0.5782 0.044 Uiso 1 1 calc R . .
C2 C 0.9634(5) 0.6095(4) 0.4963(3) 0.0352(16) Uani 1 1 d . . .
H2A H 0.9462 0.6493 0.4636 0.042 Uiso 1 1 calc R . .
C3 C 0.9848(5) 0.5305(4) 0.4746(3) 0.0321(14) Uani 1 1 d . . .
C4 C 0.9796(5) 0.5057(3) 0.4035(3) 0.0300(14) Uani 1 1 d . . .
C5 C 1.0045(5) 0.4292(4) 0.3846(3) 0.0360(16) Uani 1 1 d . . .
H5A H 1.0030 0.4154 0.3382 0.043 Uiso 1 1 calc R . .
C6 C 0.9197(5) 0.5451(4) 0.2838(3) 0.0320(15) Uani 1 1 d . . .
H6A H 0.9007 0.4884 0.2789 0.038 Uiso 1 1 calc R . .
H6B H 0.9722 0.5546 0.2559 0.038 Uiso 1 1 calc R . .
C7 C 0.8761(4) 0.7122(4) 0.2776(3) 0.0301(14) Uani 1 1 d . . .
C8 C 0.8416(5) 0.7603(4) 0.3274(3) 0.0357(15) Uani 1 1 d . . .
H8A H 0.7853 0.7462 0.3455 0.043 Uiso 1 1 calc R . .
C9 C 0.8896(6) 0.8297(5) 0.3511(4) 0.060(2) Uani 1 1 d . . .
H9A H 0.8643 0.8626 0.3839 0.072 Uiso 1 1 calc R . .
C10 C 0.9752(6) 0.8504(5) 0.3262(4) 0.052(2) Uani 1 1 d . . .
H10A H 1.0085 0.8956 0.3438 0.062 Uiso 1 1 calc R . .
C11 C 1.0102(6) 0.8037(4) 0.2757(4) 0.0503(19) Uani 1 1 d . . .
H11A H 1.0665 0.8182 0.2579 0.060 Uiso 1 1 calc R . .
C12 C 0.9612(5) 0.7343(4) 0.2508(3) 0.0417(17) Uani 1 1 d . . .
H12A H 0.9849 0.7028 0.2164 0.050 Uiso 1 1 calc R . .
C13 C 0.8122(4) 0.6048(4) 0.1638(3) 0.0309(14) Uani 1 1 d . . .
C14 C 0.8072(5) 0.5259(4) 0.1348(3) 0.0345(15) Uani 1 1 d . . .
H14A H 0.8148 0.4803 0.1632 0.041 Uiso 1 1 calc R . .
C15 C 0.7909(6) 0.5156(4) 0.0642(3) 0.0452(18) Uani 1 1 d . . .
H15A H 0.7897 0.4633 0.0453 0.054 Uiso 1 1 calc R . .
C16 C 0.7765(5) 0.5825(4) 0.0221(3) 0.0441(18) Uani 1 1 d . . .
H16A H 0.7623 0.5757 -0.0250 0.053 Uiso 1 1 calc R . .
C17 C 0.7833(5) 0.6596(4) 0.0502(3) 0.0456(18) Uani 1 1 d . . .
H17A H 0.7748 0.7047 0.0213 0.055 Uiso 1 1 calc R . .
C18 C 0.8021(5) 0.6719(4) 0.1192(3) 0.0403(17) Uani 1 1 d . . .
H18A H 0.8081 0.7248 0.1366 0.048 Uiso 1 1 calc R . .
C19 C 0.5304(5) 0.3933(4) 0.4728(3) 0.0314(14) Uani 1 1 d . . .
H19A H 0.5484 0.3434 0.4925 0.038 Uiso 1 1 calc R . .
C20 C 0.5193(5) 0.4018(4) 0.4036(3) 0.0321(15) Uani 1 1 d . . .
H20A H 0.5288 0.3566 0.3761 0.038 Uiso 1 1 calc R . .
C21 C 0.4944(5) 0.4756(4) 0.3719(3) 0.0336(15) Uani 1 1 d . . .
H21A H 0.4897 0.4791 0.3241 0.040 Uiso 1 1 calc R . .
C22 C 0.4768(4) 0.5433(4) 0.4102(3) 0.0292(14) Uani 1 1 d . . .
C23 C 0.4863(4) 0.5373(4) 0.4850(3) 0.0277(14) Uani 1 1 d . . .
C24 C 0.4406(5) 0.6293(4) 0.3079(3) 0.0318(14) Uani 1 1 d . . .
H24A H 0.3997 0.6754 0.2965 0.038 Uiso 1 1 calc R . .
H24B H 0.4116 0.5810 0.2867 0.038 Uiso 1 1 calc R . .
C25 C 0.5207(5) 0.6406(4) 0.1803(3) 0.0310(14) Uani 1 1 d . . .
C26 C 0.4427(5) 0.6867(4) 0.1513(3) 0.0336(15) Uani 1 1 d . . .
H26A H 0.4118 0.7226 0.1788 0.040 Uiso 1 1 calc R . .
C27 C 0.4132(5) 0.6782(4) 0.0832(3) 0.0424(17) Uani 1 1 d . . .
H27A H 0.3634 0.7096 0.0642 0.051 Uiso 1 1 calc R . .
C28 C 0.4569(6) 0.6235(4) 0.0430(3) 0.0480(19) Uani 1 1 d . . .
H28A H 0.4355 0.6171 -0.0030 0.058 Uiso 1 1 calc R . .
C29 C 0.5327(6) 0.5776(4) 0.0703(3) 0.0461(18) Uani 1 1 d . . .
H29A H 0.5625 0.5416 0.0421 0.055 Uiso 1 1 calc R . .
C30 C 0.5642(5) 0.5849(4) 0.1387(3) 0.0404(17) Uani 1 1 d . . .
H30A H 0.6140 0.5530 0.1571 0.048 Uiso 1 1 calc R . .
C31 C 0.5738(5) 0.7568(3) 0.2870(3) 0.0310(15) Uani 1 1 d . . .
C32 C 0.5451(6) 0.7953(4) 0.3437(4) 0.055(2) Uani 1 1 d . . .
H32A H 0.5098 0.7668 0.3740 0.066 Uiso 1 1 calc R . .
C33 C 0.5681(7) 0.8776(5) 0.3571(4) 0.068(3) Uani 1 1 d . . .
H33A H 0.5485 0.9023 0.3965 0.081 Uiso 1 1 calc R . .
C34 C 0.6170(6) 0.9208(4) 0.3149(4) 0.053(2) Uani 1 1 d . . .
H34A H 0.6300 0.9757 0.3237 0.063 Uiso 1 1 calc R . .
C35 C 0.6486(5) 0.8829(4) 0.2575(4) 0.0447(18) Uani 1 1 d . . .
H35A H 0.6841 0.9122 0.2278 0.054 Uiso 1 1 calc R . .
C36 C 0.6273(5) 0.8012(4) 0.2441(3) 0.0409(17) Uani 1 1 d . . .
H36A H 0.6494 0.7761 0.2056 0.049 Uiso 1 1 calc R . .
C37 C 0.6958(5) 0.6355(4) 0.4606(3) 0.0414(17) Uani 1 1 d . . .
H37A H 0.6771 0.6866 0.4438 0.050 Uiso 1 1 calc R . .
C38 C 0.7074(5) 0.6251(5) 0.5310(3) 0.0426(18) Uani 1 1 d . . .
H38A H 0.6953 0.6675 0.5608 0.051 Uiso 1 1 calc R . .
C39 C 0.7372(6) 0.5505(5) 0.5558(3) 0.052(2) Uani 1 1 d . . .
H39A H 0.7487 0.5423 0.6030 0.062 Uiso 1 1 calc R . .
C40 C 0.7501(5) 0.4881(4) 0.5109(3) 0.0409(17) Uani 1 1 d . . .
H40A H 0.7686 0.4368 0.5274 0.049 Uiso 1 1 calc R . .
C41 C 0.7353(5) 0.5019(4) 0.4400(3) 0.0396(17) Uani 1 1 d . . .
C42 C 0.7430(5) 0.4365(4) 0.3879(3) 0.0332(15) Uani 1 1 d . . .
C43 C 0.7793(5) 0.3600(4) 0.4038(4) 0.0459(18) Uani 1 1 d . . .
H43A H 0.8031 0.3481 0.4484 0.055 Uiso 1 1 calc R . .
C44 C 0.7800(6) 0.3019(4) 0.3533(4) 0.053(2) Uani 1 1 d . . .
H44A H 0.8042 0.2501 0.3633 0.064 Uiso 1 1 calc R . .
C45 C 0.7442(6) 0.3215(4) 0.2873(4) 0.054(2) Uani 1 1 d . . .
H45A H 0.7430 0.2829 0.2522 0.065 Uiso 1 1 calc R . .
C46 C 0.7104(5) 0.3992(4) 0.2746(3) 0.0378(16) Uani 1 1 d . . .
H46A H 0.6874 0.4127 0.2301 0.045 Uiso 1 1 calc R . .
C47 C 1.0394(7) 0.6176(6) 0.0549(4) 0.078(3) Uani 1 1 d . . .
H47A H 1.0443 0.6023 0.0078 0.117 Uiso 1 1 calc R . .
H47B H 1.0423 0.6761 0.0590 0.117 Uiso 1 1 calc R . .
H47C H 0.9807 0.5984 0.0698 0.117 Uiso 1 1 calc R . .
C48 C 1.1182(6) 0.5805(5) 0.0986(4) 0.059(2) Uani 1 1 d . . .
H48A H 1.1154 0.5215 0.0946 0.070 Uiso 1 1 calc R . .
H48B H 1.1776 0.5987 0.0829 0.070 Uiso 1 1 calc R . .
C49 C 1.1905(6) 0.5731(5) 0.2094(4) 0.065(2) Uani 1 1 d . . .
H49A H 1.2480 0.5972 0.1953 0.078 Uiso 1 1 calc R . .
H49B H 1.1950 0.5143 0.2040 0.078 Uiso 1 1 calc R . .
C50 C 1.1810(7) 0.5924(6) 0.2829(5) 0.075(3) Uani 1 1 d . . .
H50A H 1.2345 0.5717 0.3104 0.112 Uiso 1 1 calc R . .
H50B H 1.1248 0.5676 0.2974 0.112 Uiso 1 1 calc R . .
H50C H 1.1774 0.6506 0.2886 0.112 Uiso 1 1 calc R . .
F4 F 0.2260(4) 0.8079(3) 0.4805(2) 0.0805(16) Uani 1 1 d . . .
F3 F 0.2073(5) 0.8183(3) 0.3679(3) 0.099(2) Uani 1 1 d . . .
B1 B 0.2416(8) 0.7726(6) 0.4195(4) 0.064(3) Uani 1 1 d . . .
F2 F 0.3181(11) 0.7372(8) 0.4233(6) 0.226(9) Uani 1 1 d . . .
F1' F 0.1845(10) 0.7004(5) 0.4174(5) 0.090(4) Uani 0.50 1 d P . .
F1 F 0.3331(15) 0.806(3) 0.4070(13) 0.34(3) Uani 0.50 1 d P . .

loop_
_atom_site_aniso_label
_atom_site_aniso_U_11
_atom_site_aniso_U_22
_atom_site_aniso_U_33
_atom_site_aniso_U_23
_atom_site_aniso_U_13
_atom_site_aniso_U_12
Cu1 0.0539(6) 0.0395(5) 0.0346(5) 0.0013(4) 0.0046(4) 0.0025(4)
P1 0.0363(10) 0.0284(9) 0.0209(8) 0.0032(6) 0.0044(7) 0.0036(7)
P2 0.0361(10) 0.0254(8) 0.0209(8) 0.0007(6) 0.0057(7) -0.0007(7)
O1 0.051(3) 0.055(3) 0.059(3) -0.001(3) 0.014(3) 0.001(3)
N1 0.061(4) 0.035(3) 0.022(3) 0.006(2) -0.008(3) 0.009(3)
N2 0.046(3) 0.032(3) 0.023(3) 0.005(2) 0.005(2) -0.006(2)
N3 0.053(4) 0.025(3) 0.031(3) 0.000(2) 0.010(3) -0.003(3)
N4 0.037(3) 0.030(3) 0.024(2) -0.004(2) 0.008(2) -0.007(2)
C1 0.040(4) 0.031(3) 0.039(4) -0.002(3) 0.003(3) 0.005(3)
C2 0.050(4) 0.025(3) 0.029(3) 0.006(3) -0.001(3) 0.007(3)
C3 0.035(4) 0.032(3) 0.030(3) 0.003(3) 0.003(3) -0.007(3)
C4 0.035(4) 0.027(3) 0.028(3) 0.005(3) 0.002(3) -0.002(3)
C5 0.049(4) 0.036(4) 0.023(3) -0.001(3) -0.002(3) 0.002(3)
C6 0.041(4) 0.031(3) 0.022(3) 0.008(3) -0.003(3) 0.005(3)
C7 0.031(4) 0.030(3) 0.029(3) 0.007(3) 0.001(3) -0.004(3)
C8 0.033(4) 0.034(4) 0.041(4) 0.000(3) 0.008(3) -0.007(3)
C9 0.077(6) 0.053(5) 0.052(5) -0.017(4) 0.014(4) -0.004(4)
C10 0.050(5) 0.049(4) 0.058(5) -0.009(4) 0.011(4) -0.025(4)
C11 0.058(5) 0.046(4) 0.048(4) 0.010(4) 0.005(4) -0.006(4)
C12 0.051(5) 0.037(4) 0.039(4) 0.009(3) 0.011(3) 0.008(3)
C13 0.027(3) 0.035(3) 0.030(3) 0.001(3) 0.005(3) 0.005(3)
C14 0.040(4) 0.036(4) 0.029(3) 0.002(3) 0.016(3) 0.007(3)
C15 0.062(5) 0.046(4) 0.026(3) -0.004(3) 0.000(3) 0.002(4)
C16 0.056(5) 0.051(4) 0.026(3) 0.000(3) 0.004(3) 0.001(4)
C17 0.056(5) 0.050(4) 0.033(4) 0.014(3) 0.015(3) 0.012(4)
C18 0.060(5) 0.032(4) 0.029(3) 0.010(3) 0.002(3) 0.004(3)
C19 0.037(4) 0.022(3) 0.036(4) 0.003(3) 0.010(3) 0.003(3)
C20 0.046(4) 0.029(3) 0.023(3) -0.007(3) 0.013(3) -0.006(3)
C21 0.050(4) 0.033(3) 0.018(3) -0.003(3) 0.007(3) -0.012(3)
C22 0.034(4) 0.030(3) 0.024(3) 0.000(3) 0.007(3) -0.004(3)
C23 0.034(4) 0.026(3) 0.023(3) -0.001(2) 0.005(3) 0.004(3)
C24 0.034(4) 0.034(3) 0.028(3) 0.004(3) 0.010(3) -0.002(3)
C25 0.040(4) 0.032(3) 0.022(3) -0.003(3) 0.006(3) -0.006(3)
C26 0.040(4) 0.030(3) 0.030(3) -0.002(3) -0.001(3) 0.007(3)
C27 0.054(5) 0.039(4) 0.032(4) 0.004(3) -0.004(3) 0.007(3)
C28 0.063(5) 0.055(4) 0.025(3) -0.006(3) -0.007(3) -0.004(4)
C29 0.056(5) 0.049(4) 0.033(4) -0.013(3) 0.001(3) 0.003(4)
C30 0.053(5) 0.036(4) 0.033(4) -0.004(3) 0.007(3) 0.004(3)
C31 0.045(4) 0.024(3) 0.023(3) 0.005(3) -0.006(3) 0.000(3)
C32 0.085(6) 0.036(4) 0.047(4) 0.003(3) 0.028(4) -0.002(4)
C33 0.111(8) 0.037(4) 0.059(5) -0.017(4) 0.028(5) -0.007(5)
C34 0.076(6) 0.031(4) 0.051(4) 0.001(3) 0.004(4) -0.013(4)
C35 0.050(5) 0.037(4) 0.046(4) 0.017(3) -0.002(3) -0.009(3)
C36 0.052(5) 0.034(4) 0.037(4) -0.002(3) 0.005(3) 0.001(3)
C37 0.050(5) 0.037(4) 0.038(4) 0.000(3) 0.007(3) -0.008(3)
C38 0.048(4) 0.052(4) 0.031(4) -0.010(3) 0.023(3) -0.014(4)
C39 0.064(5) 0.064(5) 0.027(3) 0.005(4) -0.002(3) -0.028(4)
C40 0.044(4) 0.043(4) 0.037(4) 0.008(3) 0.007(3) -0.007(3)
C41 0.053(5) 0.044(4) 0.022(3) 0.004(3) 0.003(3) -0.014(3)
C42 0.037(4) 0.029(3) 0.034(3) 0.010(3) 0.003(3) -0.010(3)
C43 0.044(4) 0.045(4) 0.050(4) 0.016(4) 0.010(3) -0.006(3)
C44 0.064(5) 0.024(4) 0.073(5) 0.010(4) 0.011(4) 0.001(3)
C45 0.068(6) 0.032(4) 0.064(5) -0.011(4) 0.016(4) -0.006(4)
C46 0.047(4) 0.029(3) 0.039(4) -0.003(3) 0.011(3) 0.000(3)
C47 0.068(6) 0.101(7) 0.066(6) -0.018(5) 0.017(5) 0.000(6)
C48 0.063(6) 0.060(5) 0.054(5) -0.010(4) 0.010(4) 0.006(4)
C49 0.053(6) 0.064(5) 0.078(6) 0.022(5) 0.011(5) 0.000(4)
C50 0.064(6) 0.082(7) 0.076(6) 0.020(5) -0.003(5) -0.008(5)
F4 0.088(4) 0.105(4) 0.048(3) -0.010(3) 0.001(3) 0.028(3)
F3 0.148(6) 0.091(4) 0.054(3) 0.018(3) -0.016(3) 0.029(4)
B1 0.090(8) 0.064(6) 0.034(5) -0.009(5) -0.019(5) 0.033(6)
F2 0.306(19) 0.246(13) 0.127(8) -0.001(8) 0.025(10) 0.224(15)
F1' 0.164(12) 0.023(4) 0.076(6) 0.010(4) -0.025(7) -0.037(6)
F1 0.097(15) 0.79(8) 0.130(18) -0.20(3) 0.025(13) -0.17(3)

loop_
_atom_type_symbol
_atom_type_description
_atom_type_scat_dispersion_real
_atom_type_scat_dispersion_imag
_atom_type_scat_source
C C 0.0033 0.0016 'International Tables Vol C Tables 4.2.6.8 and 6.1.1.4'
H H 0.0000 0.0000 'International Tables Vol C Tables 4.2.6.8 and 6.1.1.4'
N N 0.0061 0.0033 'International Tables Vol C Tables 4.2.6.8 and 6.1.1.4'
O O 0.0106 0.0060 'International Tables Vol C Tables 4.2.6.8 and 6.1.1.4'
B B 0.0013 0.0007 'International Tables Vol C Tables 4.2.6.8 and 6.1.1.4'
F F 0.0171 0.0103 'International Tables Vol C Tables 4.2.6.8 and 6.1.1.4'
P P 0.1023 0.0942 'International Tables Vol C Tables 4.2.6.8 and 6.1.1.4'
Cu Cu 0.3201 1.2651 'International Tables Vol C Tables 4.2.6.8 and 6.1.1.4'

loop_
_geom_angle_atom_site_label_1
_geom_angle_atom_site_label_2
_geom_angle_atom_site_label_3
_geom_angle
_geom_angle_site_symmetry_1
_geom_angle_site_symmetry_3
_geom_angle_publ_flag
N4 Cu1 N3 79.56(19) . . yes
N4 Cu1 P2 113.94(16) . . yes
N3 Cu1 P2 128.33(17) . . yes
N4 Cu1 P1 113.27(15) . . yes
N3 Cu1 P1 99.98(16) . . yes
P2 Cu1 P1 116.38(6) . . yes
C13 P1 C7 106.8(3) . . yes
C13 P1 C6 102.3(3) . . yes
C7 P1 C6 99.1(3) . . yes
C13 P1 Cu1 116.3(2) . . ?
C7 P1 Cu1 118.1(2) . . ?
C6 P1 Cu1 111.8(2) . . ?
C25 P2 C31 103.8(3) . . ?
C25 P2 C24 100.0(3) . . ?
C31 P2 C24 101.9(3) . . ?
C25 P2 Cu1 117.3(2) . . ?
C31 P2 Cu1 108.2(2) . . ?
C24 P2 Cu1 123.3(2) . . ?
C48 O1 C49 112.2(6) . . ?
C4 N1 C6 122.9(5) . . ?
C22 N2 C24 120.0(5) . . ?
C42 N3 C46 117.9(5) . . ?
C42 N3 Cu1 113.7(4) . . ?
C46 N3 Cu1 126.9(4) . . ?
C37 N4 C41 117.6(5) . . ?
C37 N4 Cu1 128.2(4) . . ?
C41 N4 Cu1 114.1(4) . . ?
C2 C1 C5 120.7(6) . 3_766 ?
C2 C1 H1A 119.6 . . ?
C5 C1 H1A 119.7 3_766 . ?
C1 C2 C3 121.1(6) . . ?
C1 C2 H2A 119.5 . . ?
C3 C2 H2A 119.5 . . ?
C2 C3 C4 123.7(6) . . ?
C2 C3 C3 119.4(7) . 3_766 ?
C4 C3 C3 116.9(7) . 3_766 ?
C5 C4 N1 122.2(5) . . ?
C5 C4 C3 121.7(5) . . ?
N1 C4 C3 116.1(5) . . ?
C4 C5 C1 120.1(6) . 3_766 ?
C4 C5 H5A 119.9 . . ?
C1 C5 H5A 119.9 3_766 . ?
N1 C6 P1 105.7(4) . . ?
N1 C6 H6A 110.6 . . ?
P1 C6 H6A 110.6 . . ?
N1 C6 H6B 110.6 . . ?
P1 C6 H6B 110.6 . . ?
H6A C6 H6B 108.7 . . ?
C8 C7 C12 119.0(6) . . ?
C8 C7 P1 119.0(5) . . ?
C12 C7 P1 121.5(5) . . ?
C7 C8 C9 120.7(7) . . ?
C7 C8 H8A 119.7 . . ?
C9 C8 H8A 119.6 . . ?
C8 C9 C10 120.5(7) . . ?
C8 C9 H9A 119.7 . . ?
C10 C9 H9A 119.7 . . ?
C11 C10 C9 119.6(7) . . ?
C11 C10 H10A 120.2 . . ?
C9 C10 H10A 120.2 . . ?
C10 C11 C12 120.0(7) . . ?
C10 C11 H11A 120.0 . . ?
C12 C11 H11A 120.0 . . ?
C11 C12 C7 120.2(6) . . ?
C11 C12 H12A 119.9 . . ?
C7 C12 H12A 119.9 . . ?
C18 C13 C14 118.1(6) . . ?
C18 C13 P1 123.1(5) . . ?
C14 C13 P1 118.5(4) . . ?
C15 C14 C13 120.5(6) . . ?
C15 C14 H14A 119.7 . . ?
C13 C14 H14A 119.7 . . ?
C16 C15 C14 120.1(6) . . ?
C16 C15 H15A 120.0 . . ?
C14 C15 H15A 120.0 . . ?
C15 C16 C17 119.4(6) . . ?
C15 C16 H16A 120.3 . . ?
C17 C16 H16A 120.3 . . ?
C18 C17 C16 122.0(6) . . ?
C18 C17 H17A 119.0 . . ?
C16 C17 H17A 119.0 . . ?
C17 C18 C13 119.8(6) . . ?
C17 C18 H18A 120.1 . . ?
C13 C18 H18A 120.1 . . ?
C20 C19 C23 118.6(5) . 3_666 ?
C20 C19 H19A 120.7 . . ?
C23 C19 H19A 120.7 3_666 . ?
C19 C20 C21 122.5(5) . . ?
C19 C20 H20A 118.7 . . ?
C21 C20 H20A 118.7 . . ?
C22 C21 C20 120.9(5) . . ?
C22 C21 H21A 119.6 . . ?
C20 C21 H21A 119.6 . . ?
C21 C22 N2 123.9(5) . . ?
C21 C22 C23 118.9(5) . . ?
N2 C22 C23 117.2(5) . . ?
C23 C23 C19 120.4(6) 3_666 3_666 ?
C23 C23 C22 118.6(6) 3_666 . ?
C19 C23 C22 121.0(5) 3_666 . ?
N2 C24 P2 112.3(4) . . ?
N2 C24 H24A 109.1 . . ?
P2 C24 H24A 109.1 . . ?
N2 C24 H24B 109.1 . . ?
P2 C24 H24B 109.1 . . ?
H24A C24 H24B 107.9 . . ?
C30 C25 C26 119.1(5) . . ?
C30 C25 P2 120.2(5) . . ?
C26 C25 P2 120.4(4) . . ?
C27 C26 C25 120.2(6) . . ?
C27 C26 H26A 119.9 . . ?
C25 C26 H26A 119.9 . . ?
C26 C27 C28 120.1(6) . . ?
C26 C27 H27A 120.0 . . ?
C28 C27 H27A 120.0 . . ?
C27 C28 C29 120.7(6) . . ?
C27 C28 H28A 119.7 . . ?
C29 C28 H28A 119.7 . . ?
C30 C29 C28 120.6(6) . . ?
C30 C29 H29A 119.7 . . ?
C28 C29 H29A 119.7 . . ?
C29 C30 C25 119.4(6) . . ?
C29 C30 H30A 120.3 . . ?
C25 C30 H30A 120.3 . . ?
C32 C31 C36 117.6(6) . . ?
C32 C31 P2 122.5(5) . . ?
C36 C31 P2 119.5(5) . . ?
C31 C32 C33 120.8(7) . . ?
C31 C32 H32A 119.6 . . ?
C33 C32 H32A 119.6 . . ?
C34 C33 C32 121.6(7) . . ?
C34 C33 H33A 119.2 . . ?
C32 C33 H33A 119.2 . . ?
C33 C34 C35 118.9(7) . . ?
C33 C34 H34A 120.6 . . ?
C35 C34 H34A 120.6 . . ?
C34 C35 C36 120.1(7) . . ?
C34 C35 H35A 119.9 . . ?
C36 C35 H35A 119.9 . . ?
C31 C36 C35 120.9(6) . . ?
C31 C36 H36A 119.5 . . ?
C35 C36 H36A 119.5 . . ?
N4 C37 C38 124.1(6) . . ?
N4 C37 H37A 118.0 . . ?
C38 C37 H37A 118.0 . . ?
C39 C38 C37 118.1(6) . . ?
C39 C38 H38A 121.0 . . ?
C37 C38 H38A 121.0 . . ?
C40 C39 C38 119.6(6) . . ?
C40 C39 H39A 120.2 . . ?
C38 C39 H39A 120.2 . . ?
C39 C40 C41 119.6(7) . . ?
C39 C40 H40A 120.2 . . ?
C41 C40 H40A 120.2 . . ?
N4 C41 C40 120.9(6) . . ?
N4 C41 C42 116.1(5) . . ?
C40 C41 C42 123.0(6) . . ?
N3 C42 C43 122.2(6) . . ?
N3 C42 C41 114.7(5) . . ?
C43 C42 C41 123.2(6) . . ?
C44 C43 C42 119.6(7) . . ?
C44 C43 H43A 120.2 . . ?
C42 C43 H43A 120.2 . . ?
C43 C44 C45 118.9(7) . . ?
C43 C44 H44A 120.6 . . ?
C45 C44 H44A 120.6 . . ?
C46 C45 C44 118.7(7) . . ?
C46 C45 H45A 120.7 . . ?
C44 C45 H45A 120.7 . . ?
N3 C46 C45 122.8(6) . . ?
N3 C46 H46A 118.6 . . ?
C45 C46 H46A 118.6 . . ?
C48 C47 H47A 109.5 . . ?
C48 C47 H47B 109.5 . . ?
H47A C47 H47B 109.5 . . ?
C48 C47 H47C 109.5 . . ?
H47A C47 H47C 109.5 . . ?
H47B C47 H47C 109.5 . . ?
O1 C48 C47 110.1(7) . . ?
O1 C48 H48A 109.6 . . ?
C47 C48 H48A 109.6 . . ?
O1 C48 H48B 109.7 . . ?
C47 C48 H48B 109.7 . . ?
H48A C48 H48B 108.2 . . ?
O1 C49 C50 112.0(8) . . ?
O1 C49 H49A 109.2 . . ?
C50 C49 H49A 109.2 . . ?
O1 C49 H49B 109.2 . . ?
C50 C49 H49B 109.2 . . ?
H49A C49 H49B 107.9 . . ?
C49 C50 H50A 109.5 . . ?
C49 C50 H50B 109.5 . . ?
H50A C50 H50B 109.5 . . ?
C49 C50 H50C 109.5 . . ?
H50A C50 H50C 109.5 . . ?
H50B C50 H50C 109.5 . . ?
F2 B1 F3 126.0(12) . . ?
F2 B1 F4 110.7(9) . . ?
F3 B1 F4 110.5(8) . . ?
F2 B1 F1' 96.5(11) . . ?
F3 B1 F1' 105.6(8) . . ?
F4 B1 F1' 104.1(10) . . ?
F2 B1 F1 52(2) . . ?
F3 B1 F1 87.0(18) . . ?
F4 B1 F1 101.6(13) . . ?
F1' B1 F1 145(2) . . ?
F1 F2 B1 73.6(14) . . ?
F2 F1 B1 54.7(14) . . ?

loop_
_geom_bond_atom_site_label_1
_geom_bond_atom_site_label_2
_geom_bond_distance
_geom_bond_site_symmetry_2
_geom_bond_publ_flag
Cu1 N4 2.054(5) . yes
Cu1 N3 2.088(5) . yes
Cu1 P2 2.2365(18) . yes
Cu1 P1 2.2767(19) . yes
P1 C13 1.816(6) . yes
P1 C7 1.821(6) . yes
P1 C6 1.864(6) . yes
P2 C25 1.820(6) . yes
P2 C31 1.836(6) . yes
P2 C24 1.864(6) . yes
O1 C48 1.369(9) . ?
O1 C49 1.427(10) . ?
N1 C4 1.402(8) . ?
N1 C6 1.449(7) . ?
N2 C22 1.393(8) . ?
N2 C24 1.447(7) . ?
N3 C42 1.341(8) . ?
N3 C46 1.345(8) . ?
N4 C37 1.329(8) . ?
N4 C41 1.359(8) . ?
C1 C2 1.372(9) . ?
C1 C5 1.405(9) 3_766 ?
C1 H1A 0.9300 . ?
C2 C3 1.400(9) . ?
C2 H2A 0.9300 . ?
C3 C4 1.439(9) . ?
C3 C3 1.449(12) 3_766 ?
C4 C5 1.360(9) . ?
C5 C1 1.405(9) 3_766 ?
C5 H5A 0.9300 . ?
C6 H6A 0.9700 . ?
C6 H6B 0.9700 . ?
C7 C8 1.370(9) . ?
C7 C12 1.406(9) . ?
C8 C9 1.386(10) . ?
C8 H8A 0.9300 . ?
C9 C10 1.392(11) . ?
C9 H9A 0.9300 . ?
C10 C11 1.370(10) . ?
C10 H10A 0.9300 . ?
C11 C12 1.401(10) . ?
C11 H11A 0.9300 . ?
C12 H12A 0.9300 . ?
C13 C18 1.400(9) . ?
C13 C14 1.409(9) . ?
C14 C15 1.387(9) . ?
C14 H14A 0.9300 . ?
C15 C16 1.374(10) . ?
C15 H15A 0.9300 . ?
C16 C17 1.376(10) . ?
C16 H16A 0.9300 . ?
C17 C18 1.366(9) . ?
C17 H17A 0.9300 . ?
C18 H18A 0.9300 . ?
C19 C20 1.352(8) . ?
C19 C23 1.433(8) 3_666 ?
C19 H19A 0.9300 . ?
C20 C21 1.389(9) . ?
C20 H20A 0.9300 . ?
C21 C22 1.369(8) . ?
C21 H21A 0.9300 . ?
C22 C23 1.456(8) . ?
C23 C23 1.396(11) 3_666 ?
C23 C19 1.433(8) 3_666 ?
C24 H24A 0.9700 . ?
C24 H24B 0.9700 . ?
C25 C30 1.395(9) . ?
C25 C26 1.425(9) . ?
C26 C27 1.367(9) . ?
C26 H26A 0.9300 . ?
C27 C28 1.371(10) . ?
C27 H27A 0.9300 . ?
C28 C29 1.389(11) . ?
C28 H28A 0.9300 . ?
C29 C30 1.378(9) . ?
C29 H29A 0.9300 . ?
C30 H30A 0.9300 . ?
C31 C32 1.362(9) . ?
C31 C36 1.383(9) . ?
C32 C33 1.405(11) . ?
C32 H32A 0.9300 . ?
C33 C34 1.323(11) . ?
C33 H33A 0.9300 . ?
C34 C35 1.384(11) . ?
C34 H34A 0.9300 . ?
C35 C36 1.391(9) . ?
C35 H35A 0.9300 . ?
C36 H36A 0.9300 . ?
C37 C38 1.380(9) . ?
C37 H37A 0.9300 . ?
C38 C39 1.368(11) . ?
C38 H38A 0.9300 . ?
C39 C40 1.365(10) . ?
C39 H39A 0.9300 . ?
C40 C41 1.399(9) . ?
C40 H40A 0.9300 . ?
C41 C42 1.485(9) . ?
C42 C43 1.380(9) . ?
C43 C44 1.368(10) . ?
C43 H43A 0.9300 . ?
C44 C45 1.385(11) . ?
C44 H44A 0.9300 . ?
C45 C46 1.376(10) . ?
C45 H45A 0.9300 . ?
C46 H46A 0.9300 . ?
C47 C48 1.486(12) . ?
C47 H47A 0.9600 . ?
C47 H47B 0.9600 . ?
C47 H47C 0.9600 . ?
C48 H48A 0.9700 . ?
C48 H48B 0.9700 . ?
C49 C50 1.483(12) . ?
C49 H49A 0.9700 . ?
C49 H49B 0.9700 . ?
C50 H50A 0.9600 . ?
C50 H50B 0.9600 . ?
C50 H50C 0.9600 . ?
F4 B1 1.355(10) . ?
F3 B1 1.316(10) . ?
B1 F2 1.233(15) . ?
B1 F1' 1.434(15) . ?
B1 F1 1.45(3) . ?
F2 F1 1.19(5) . ?
